data_2105850
loop_
_publ_author_name
'Kapustin, Eugene A.'
'Minkov, Vasily S.'
'Boldyreva, Elena V.'

_publ_section_title
;
 Effect of pressure on methylated glycine derivatives: relative roles of
 hydrogen bonds and steric repulsion of methyl groups
;
_journal_issue 3
_journal_name_full 'Acta Crystallographica Section B'
_journal_page_first 517
_journal_page_last 532
_journal_paper_doi 10.1107/S205252061401035X
_journal_volume 70
_journal_year 2014
_chemical_formula_moiety 'C3 H7 N O2'
_chemical_formula_sum 'C3 H7 N O2'
_chemical_formula_weight 89.10
_chemical_name_common N-methylglycine
_chemical_name_systematic
;
 2-(Methylamino)acetic acid
;
_space_group_IT_number 19
_symmetry_cell_setting orthorhombic
_symmetry_space_group_name_Hall 'P 2ac 2ab'
_symmetry_space_group_name_H-M 'P 21 21 21'
_atom_sites_solution_hydrogens geom
_atom_sites_solution_primary direct
_atom_sites_solution_secondary difmap
_audit_creation_method SHELXL-97
_cell_angle_alpha 90.00
_cell_angle_beta 90.00
_cell_angle_gamma 90.00
_cell_formula_units_Z 4
_cell_length_a 5.9823(17)
_cell_length_b 7.6367(3)
_cell_length_c 7.9823(4)
_cell_measurement_reflns_used 1919
_cell_measurement_temperature 293(2)
_cell_measurement_theta_max 28.06
_cell_measurement_theta_min 3.69
_cell_volume 364.67(11)
_computing_structure_refinement 'SHELXL-97 (Sheldrick, 1997)'
_computing_structure_solution 'SHELXS-97 (Sheldrick, 1990)'
_diffrn_ambient_temperature 293(2)
_diffrn_detector_area_resol_mean 10.3457
_diffrn_measured_fraction_theta_full 0.488
_diffrn_measured_fraction_theta_max 0.488
_diffrn_measurement_device_type 'Oxford Gemini Ultra R'
_diffrn_measurement_method \w
_diffrn_radiation_monochromator graphite
_diffrn_radiation_source 'fine-focus sealed tube'
_diffrn_radiation_type MoK\a
_diffrn_radiation_wavelength 0.71073
_diffrn_reflns_av_R_equivalents 0.0556
_diffrn_reflns_av_sigmaI/netI 0.0694
_diffrn_reflns_limit_h_max 3
_diffrn_reflns_limit_h_min -3
_diffrn_reflns_limit_k_max 9
_diffrn_reflns_limit_k_min -9
_diffrn_reflns_limit_l_max 10
_diffrn_reflns_limit_l_min -10
_diffrn_reflns_number 1919
_diffrn_reflns_theta_full 28.06
_diffrn_reflns_theta_max 28.06
_diffrn_reflns_theta_min 3.69
_exptl_absorpt_coefficient_mu 0.135
_exptl_absorpt_correction_T_max 0.473
_exptl_absorpt_correction_T_min 0.379
_exptl_absorpt_correction_type empirical
_exptl_absorpt_process_details 'R. J. Angel, J. Appl. Cryst. (2004). 37, 486-492'
_exptl_crystal_colour colourless
_exptl_crystal_density_diffrn 1.623
_exptl_crystal_density_method 'not measured'
_exptl_crystal_description prism
_exptl_crystal_F_000 192
_exptl_crystal_size_max 0.2
_exptl_crystal_size_mid 0.15
_exptl_crystal_size_min 0.05
_refine_diff_density_max 0.079
_refine_diff_density_min -0.108
_refine_ls_abs_structure_details 'Flack H D (1983), Acta Cryst. A39, 876-881'
_refine_ls_abs_structure_Flack 1(3)
_refine_ls_extinction_method none
_refine_ls_goodness_of_fit_ref 0.905
_refine_ls_hydrogen_treatment mixed
_refine_ls_matrix_type full
_refine_ls_number_parameters 56
_refine_ls_number_reflns 406
_refine_ls_number_restraints 12
_refine_ls_restrained_S_all 0.958
_refine_ls_R_factor_all 0.0465
_refine_ls_R_factor_gt 0.0309
_refine_ls_shift/su_max 0.002
_refine_ls_shift/su_mean 0.000
_refine_ls_structure_factor_coef Fsqd
_refine_ls_weighting_details 'calc w=1/[\s^2^(Fo^2^)+(0.0279P)^2^+0.0000P] where P=(Fo^2^+2Fc^2^)/3'
_refine_ls_weighting_scheme calc
_refine_ls_wR_factor_gt 0.0520
_refine_ls_wR_factor_ref 0.0542
_reflns_number_gt 300
_reflns_number_total 406
_reflns_threshold_expression >2sigma(I)
_cod_data_source_file xk5018sup1.cif
_cod_data_source_block Sarcosine-3.35GPa
_cod_original_sg_symbol_Hall 'P 2ac ab'
_cod_database_code 2105850
_cod_database_fobs_code 2105850

loop_
_symmetry_equiv_pos_as_xyz
'x, y, z'
'-x+1/2, -y, z+1/2'
'x+1/2, -y+1/2, -z'
'-x, y+1/2, -z+1/2'

loop_
_atom_site_type_symbol
_atom_site_label
_atom_site_fract_x
_atom_site_fract_y
_atom_site_fract_z
_atom_site_U_iso_or_equiv
_atom_site_adp_type
_atom_site_calc_flag
_atom_site_refinement_flags
_atom_site_occupancy
_atom_site_symmetry_multiplicity
N N1 0.4082(8) 0.5647(2) 0.5130(2) 0.0196(17) Uani d U 1 1
H H2N 0.3962 0.6436 0.5963 0.024 Uiso calc R 1 1
H H1N 0.4878 0.6139 0.4296 0.024 Uiso calc R 1 1
C C1 0.7059(9) 0.4552(3) 0.6983(2) 0.0205(11) Uani d U 1 1
O O1 0.7940(6) 0.32754(18) 0.77733(16) 0.0268(15) Uani d . 1 1
C C2 0.5270(9) 0.4074(3) 0.5752(2) 0.019(2) Uani d . 1 1
H H1 0.5936 0.3457 0.4814 0.023 Uiso calc R 1 1
H H2 0.4207 0.3292 0.6284 0.023 Uiso calc R 1 1
O O2 0.7578(7) 0.61174(19) 0.71564(16) 0.0319(16) Uani d . 1 1
C C3 0.1870(12) 0.5200(3) 0.4520(3) 0.0259(18) Uani d U 1 1
H H3 0.1988 0.4287 0.3699 0.039 Uiso calc R 1 1
H H4 0.1194 0.6214 0.4021 0.039 Uiso calc R 1 1
H H5 0.0964 0.4804 0.5438 0.039 Uiso calc R 1 1

loop_
_atom_site_aniso_label
_atom_site_aniso_U_11
_atom_site_aniso_U_22
_atom_site_aniso_U_33
_atom_site_aniso_U_12
_atom_site_aniso_U_13
_atom_site_aniso_U_23
N1 0.021(6) 0.0174(10) 0.0204(9) -0.0019(14) -0.0033(14) -0.0001(8)
C1 0.020(3) 0.0233(11) 0.0184(9) 0.0045(16) 0.0046(16) -0.0003(10)
O1 0.030(5) 0.0219(8) 0.0285(7) 0.0061(13) -0.0074(15) 0.0033(6)
C2 0.020(7) 0.0155(11) 0.0207(11) 0.005(2) -0.0024(19) 0.0015(9)
O2 0.037(5) 0.0204(9) 0.0382(8) -0.0044(12) -0.0126(17) -0.0010(7)
C3 0.022(6) 0.0213(11) 0.0340(13) 0.0023(17) -0.0035(18) -0.0006(9)

loop_
_atom_type_symbol
_atom_type_description
_atom_type_scat_dispersion_real
_atom_type_scat_dispersion_imag
_atom_type_scat_source
C C 0.0033 0.0016 'International Tables Vol C Tables 4.2.6.8 and 6.1.1.4'
H H 0.0000 0.0000 'International Tables Vol C Tables 4.2.6.8 and 6.1.1.4'
O O 0.0106 0.0060 'International Tables Vol C Tables 4.2.6.8 and 6.1.1.4'
N N 0.0061 0.0033 'International Tables Vol C Tables 4.2.6.8 and 6.1.1.4'

loop_
_geom_angle_atom_site_label_1
_geom_angle_atom_site_label_2
_geom_angle_atom_site_label_3
_geom_angle
C3 N1 C2 111.0(2)
O2 C1 O1 125.2(4)
O2 C1 C2 119.1(3)
O1 C1 C2 115.7(2)
N1 C2 C1 111.4(2)

loop_
_geom_bond_atom_site_label_1
_geom_bond_atom_site_label_2
_geom_bond_distance
N1 C3 1.451(8)
N1 C2 1.482(4)
C1 O2 1.243(3)
C1 O1 1.275(3)
C1 C2 1.498(5)

loop_
_geom_hbond_atom_site_label_D
_geom_hbond_atom_site_label_H
_geom_hbond_atom_site_label_A
_geom_hbond_site_symmetry_A
_geom_hbond_distance_DH
_geom_hbond_distance_HA
_geom_hbond_distance_DA
_geom_hbond_angle_DHA
N1 H1N O1 2_664 0.90 1.84 2.718(4) 164.9
N1 H2N O1 4_656 0.90 2.07 2.880(3) 149.1
